data_4060928
loop_
_publ_author_name
'Kalikhman, Inna'
'Gostevskii, Boris'
'Botoshansky, Mark'
'Kaftory, Menahem'
'Tessier, Claire A.'
'Panzner, Matthew J.'
'Youngs, Wiley J.'
'Kost, Daniel'

_publ_section_title
;
 Octahedral and Bicapped-Tetrahedral Silicon Configurations in the Solid
 State and Their Dynamic Coexistence in Solution
;
_journal_coden_ASTM ORGND7
_journal_issue 5
_journal_name_full Organometallics
_journal_page_first 1252
_journal_page_last 1258
_journal_paper_doi 10.1021/om0509802
_journal_volume 25
_journal_year 2006
_chemical_formula_moiety 'C22 H34 N6 O2 Si'
_chemical_formula_sum 'C22 H34 N6 O2 Si'
_chemical_formula_weight 442.64
_space_group_IT_number 15
_symmetry_cell_setting monoclinic
_symmetry_space_group_name_Hall '-C 2yc'
_symmetry_space_group_name_H-M 'C 1 2/c 1'
_cell_angle_alpha 90.00
_cell_angle_beta 114.9960(10)
_cell_angle_gamma 90.00
_cell_formula_units_Z 8
_cell_length_a 34.890(3)
_cell_length_b 9.3494(8)
_cell_length_c 15.8794(13)
_cell_measurement_temperature 100(2)
_cell_volume 4694.7(7)
_diffrn_ambient_temperature 100(2)
_exptl_crystal_density_diffrn 1.253
_cod_duplicate_entry 4074895
_cod_depositor_comments
;
The following automatic conversions were performed:
'_symmetry_cell_setting' value 'Monoclinic' changed to 'monoclinic'
according to '/home/saulius/struct/CIF-dictionaries/cif_core.dic'
dictionary named 'cif_core.dic' version 2.4.1 from 2010-06-29.

Automatic conversion script
Id: cif_fix_enum 1527 2010-12-29 10:47:43Z saulius 
;
_cod_original_sg_symbol_H-M 'C 2/c'
_cod_database_code 4060928

loop_
_symmetry_equiv_pos_as_xyz
'x, y, z'
'-x, y, -z+1/2'
'x+1/2, y+1/2, z'
'-x+1/2, y+1/2, -z+1/2'
'-x, -y, -z'
'x, -y, z-1/2'
'-x+1/2, -y+1/2, -z'
'x+1/2, -y+1/2, z-1/2'

loop_
_atom_site_label
_atom_site_type_symbol
_atom_site_fract_x
_atom_site_fract_y
_atom_site_fract_z
_atom_site_U_iso_or_equiv
_atom_site_adp_type
_atom_site_occupancy
_atom_site_symmetry_multiplicity
_atom_site_calc_flag
_atom_site_refinement_flags
_atom_site_disorder_assembly
_atom_site_disorder_group
Si1 Si 0.126501(13) 0.25729(4) 0.04700(3) 0.01286(11) Uani 1 1 d . . .
O1 O 0.08681(3) 0.27907(12) -0.07005(7) 0.0148(2) Uani 1 1 d . . .
O2 O 0.16363(3) 0.31889(11) 0.00332(7) 0.0149(2) Uani 1 1 d . . .
N1 N 0.13187(4) 0.06185(14) -0.00895(9) 0.0151(3) Uani 1 1 d . . .
N2 N 0.11378(4) 0.07879(15) -0.11047(9) 0.0181(3) Uani 1 1 d . . .
N3 N 0.06726(5) 0.22899(16) -0.22256(10) 0.0235(3) Uani 1 1 d . . .
N4 N 0.12107(4) 0.47936(14) 0.05776(9) 0.0156(3) Uani 1 1 d . . .
N5 N 0.13871(4) 0.54876(14) -0.00117(9) 0.0171(3) Uani 1 1 d . . .
N6 N 0.17802(4) 0.48676(14) -0.08213(10) 0.0181(3) Uani 1 1 d . . .
C1 C 0.09057(5) 0.19333(17) -0.13170(11) 0.0160(3) Uani 1 1 d . . .
C2 C 0.10854(6) -0.05879(17) 0.00898(12) 0.0221(4) Uani 1 1 d . . .
H2C H 0.0786 -0.0337 -0.0137 0.033 Uiso 1 1 calc R . .
H2D H 0.1203 -0.0777 0.0759 0.033 Uiso 1 1 calc R . .
H2E H 0.1114 -0.1445 -0.0234 0.033 Uiso 1 1 calc R . .
C3 C 0.17598(5) 0.01275(18) 0.01734(12) 0.0194(3) Uani 1 1 d . . .
H3A H 0.1758 -0.0682 -0.0220 0.029 Uiso 1 1 calc R . .
H3B H 0.1886 -0.0171 0.0826 0.029 Uiso 1 1 calc R . .
H3C H 0.1926 0.0912 0.0087 0.029 Uiso 1 1 calc R . .
C4 C 0.07352(7) 0.1444(2) -0.29252(12) 0.0324(5) Uani 1 1 d . . .
H4A H 0.1003 0.1719 -0.2944 0.049 Uiso 1 1 calc R . .
H4B H 0.0501 0.1617 -0.3534 0.049 Uiso 1 1 calc R . .
H4C H 0.0744 0.0427 -0.2769 0.049 Uiso 1 1 calc R . .
C5 C 0.05479(7) 0.3760(2) -0.24652(13) 0.0347(5) Uani 1 1 d . . .
H5C H 0.0458 0.4170 -0.2010 0.052 Uiso 1 1 calc R . .
H5D H 0.0313 0.3801 -0.3086 0.052 Uiso 1 1 calc R . .
H5E H 0.0788 0.4306 -0.2462 0.052 Uiso 1 1 calc R . .
C6 C 0.15931(5) 0.45224(17) -0.02470(11) 0.0153(3) Uani 1 1 d . . .
C7 C 0.07681(5) 0.53291(18) 0.02250(12) 0.0201(3) Uani 1 1 d . . .
H7A H 0.0769 0.6377 0.0214 0.030 Uiso 1 1 calc R . .
H7B H 0.0641 0.4998 0.0634 0.030 Uiso 1 1 calc R . .
H7C H 0.0604 0.4965 -0.0405 0.030 Uiso 1 1 calc R . .
C8 C 0.14482(5) 0.54008(17) 0.15234(11) 0.0189(3) Uani 1 1 d . . .
H8A H 0.1746 0.5115 0.1762 0.028 Uiso 1 1 calc R . .
H8B H 0.1327 0.5040 0.1938 0.028 Uiso 1 1 calc R . .
H8C H 0.1428 0.6447 0.1493 0.028 Uiso 1 1 calc R . .
C9 C 0.20762(6) 0.3876(2) -0.09220(13) 0.0256(4) Uani 1 1 d . . .
H9A H 0.2335 0.3845 -0.0343 0.038 Uiso 1 1 calc R . .
H9B H 0.2145 0.4190 -0.1431 0.038 Uiso 1 1 calc R . .
H9C H 0.1949 0.2920 -0.1060 0.038 Uiso 1 1 calc R . .
C10 C 0.18299(6) 0.63776(18) -0.09809(11) 0.0210(4) Uani 1 1 d . . .
H10A H 0.1571 0.6894 -0.1073 0.032 Uiso 1 1 calc R . .
H10B H 0.1884 0.6480 -0.1535 0.032 Uiso 1 1 calc R . .
H10C H 0.2068 0.6774 -0.0441 0.032 Uiso 1 1 calc R . .
C11 C 0.08155(5) 0.22527(16) 0.08733(11) 0.0148(3) Uani 1 1 d . . .
C12 C 0.04023(5) 0.18542(18) 0.02667(11) 0.0178(3) Uani 1 1 d . . .
H12 H 0.0344 0.1625 -0.0359 0.021 Uiso 1 1 calc R . .
C13 C 0.00753(5) 0.17828(19) 0.05465(12) 0.0212(3) Uani 1 1 d . . .
H13 H -0.0199 0.1496 0.0116 0.025 Uiso 1 1 calc R . .
C14 C 0.01466(5) 0.21275(19) 0.14502(12) 0.0235(4) Uani 1 1 d . . .
H14 H -0.0077 0.2087 0.1640 0.028 Uiso 1 1 calc R . .
C15 C 0.05479(5) 0.25309(18) 0.20687(12) 0.0213(4) Uani 1 1 d . . .
H15 H 0.0601 0.2775 0.2689 0.026 Uiso 1 1 calc R . .
C16 C 0.08737(5) 0.25799(17) 0.17840(11) 0.0171(3) Uani 1 1 d . . .
H16 H 0.1148 0.2847 0.2225 0.020 Uiso 1 1 calc R . .
C17 C 0.17377(5) 0.21054(16) 0.16498(11) 0.0147(3) Uani 1 1 d . . .
C18 C 0.17037(5) 0.10286(17) 0.22356(11) 0.0182(3) Uani 1 1 d . . .
H18 H 0.1436 0.0592 0.2077 0.022 Uiso 1 1 calc R . .
C19 C 0.20461(6) 0.05779(18) 0.30374(11) 0.0222(4) Uani 1 1 d . . .
H19 H 0.2010 -0.0164 0.3407 0.027 Uiso 1 1 calc R . .
C20 C 0.24383(6) 0.12078(19) 0.32970(12) 0.0239(4) Uani 1 1 d . . .
H20 H 0.2672 0.0915 0.3848 0.029 Uiso 1 1 calc R . .
C21 C 0.24855(5) 0.22742(19) 0.27397(12) 0.0221(4) Uani 1 1 d . . .
H21 H 0.2753 0.2719 0.2911 0.027 Uiso 1 1 calc R . .
C22 C 0.21437(5) 0.26917(17) 0.19337(11) 0.0178(3) Uani 1 1 d . . .
H22 H 0.2186 0.3407 0.1557 0.021 Uiso 1 1 calc R . .

loop_
_atom_site_aniso_label
_atom_site_aniso_U_11
_atom_site_aniso_U_22
_atom_site_aniso_U_33
_atom_site_aniso_U_23
_atom_site_aniso_U_13
_atom_site_aniso_U_12
Si1 0.0129(2) 0.0126(2) 0.0144(2) 0.00029(16) 0.00696(16) -0.00072(16)
O1 0.0145(5) 0.0167(5) 0.0137(5) -0.0003(4) 0.0066(4) 0.0001(4)
O2 0.0147(5) 0.0130(5) 0.0194(6) 0.0023(4) 0.0095(4) 0.0006(4)
N1 0.0164(6) 0.0148(6) 0.0148(6) 0.0013(5) 0.0074(5) -0.0005(5)
N2 0.0217(7) 0.0182(7) 0.0142(6) -0.0002(5) 0.0074(6) 0.0003(6)
N3 0.0292(8) 0.0243(8) 0.0153(7) -0.0008(6) 0.0077(6) 0.0047(6)
N4 0.0161(6) 0.0153(6) 0.0177(7) 0.0005(5) 0.0093(5) 0.0000(5)
N5 0.0211(7) 0.0150(7) 0.0189(7) 0.0013(5) 0.0120(6) -0.0012(5)
N6 0.0215(7) 0.0159(7) 0.0213(7) 0.0021(5) 0.0132(6) -0.0007(6)
C1 0.0147(7) 0.0186(8) 0.0159(8) -0.0020(6) 0.0077(6) -0.0040(6)
C2 0.0288(9) 0.0136(8) 0.0283(9) -0.0010(7) 0.0165(8) -0.0048(7)
C3 0.0186(8) 0.0190(8) 0.0220(8) -0.0001(6) 0.0099(7) 0.0040(6)
C4 0.0470(12) 0.0323(10) 0.0157(9) -0.0029(8) 0.0112(8) 0.0084(9)
C5 0.0462(12) 0.0382(11) 0.0218(9) 0.0081(8) 0.0164(9) 0.0198(10)
C6 0.0137(7) 0.0159(8) 0.0146(7) 0.0015(6) 0.0044(6) -0.0016(6)
C7 0.0168(8) 0.0184(8) 0.0257(9) 0.0019(7) 0.0096(7) 0.0039(6)
C8 0.0222(8) 0.0161(8) 0.0207(8) -0.0033(6) 0.0114(7) -0.0018(6)
C9 0.0257(9) 0.0277(9) 0.0317(10) 0.0085(8) 0.0203(8) 0.0053(7)
C10 0.0275(9) 0.0188(8) 0.0185(8) 0.0037(6) 0.0113(7) -0.0040(7)
C11 0.0174(7) 0.0118(7) 0.0178(8) 0.0008(6) 0.0100(6) 0.0013(6)
C12 0.0175(8) 0.0185(8) 0.0184(8) 0.0004(6) 0.0086(6) -0.0021(6)
C13 0.0152(7) 0.0258(9) 0.0229(9) 0.0002(7) 0.0084(7) -0.0021(7)
C14 0.0191(8) 0.0292(9) 0.0286(9) 0.0015(7) 0.0165(7) 0.0010(7)
C15 0.0248(8) 0.0237(9) 0.0198(8) -0.0010(7) 0.0136(7) -0.0003(7)
C16 0.0168(7) 0.0172(8) 0.0177(8) 0.0005(6) 0.0078(6) -0.0015(6)
C17 0.0156(7) 0.0143(7) 0.0149(7) -0.0008(6) 0.0072(6) 0.0018(6)
C18 0.0206(8) 0.0171(8) 0.0184(8) -0.0010(6) 0.0095(7) 0.0014(6)
C19 0.0306(9) 0.0197(8) 0.0176(8) 0.0028(6) 0.0113(7) 0.0089(7)
C20 0.0235(9) 0.0273(9) 0.0168(8) -0.0025(7) 0.0046(7) 0.0118(7)
C21 0.0161(8) 0.0258(9) 0.0224(8) -0.0070(7) 0.0062(7) 0.0026(7)
C22 0.0188(8) 0.0168(8) 0.0193(8) -0.0013(6) 0.0096(7) 0.0010(6)

loop_
_geom_bond_atom_site_label_1
_geom_bond_atom_site_label_2
_geom_bond_distance
_geom_bond_site_symmetry_2
_geom_bond_publ_flag
Si1 O1 1.7996(11) . ?
Si1 O2 1.8030(11) . ?
Si1 C11 1.9515(16) . ?
Si1 C17 1.9518(16) . ?
Si1 N1 2.0746(14) . ?
Si1 N4 2.0983(14) . ?
O1 C1 1.3141(19) . ?
O2 C6 1.3108(19) . ?
N1 N2 1.4704(18) . ?
N1 C3 1.487(2) . ?
N1 C2 1.487(2) . ?
N2 C1 1.298(2) . ?
N3 C1 1.365(2) . ?
N3 C5 1.443(2) . ?
N3 C4 1.453(2) . ?
N4 N5 1.4705(18) . ?
N4 C8 1.488(2) . ?
N4 C7 1.489(2) . ?
N5 C6 1.303(2) . ?
N6 C6 1.366(2) . ?
N6 C9 1.446(2) . ?
N6 C10 1.458(2) . ?
C2 H2C 0.9800 . ?
C2 H2D 0.9800 . ?
C2 H2E 0.9800 . ?
C3 H3A 0.9800 . ?
C3 H3B 0.9800 . ?
C3 H3C 0.9800 . ?
C4 H4A 0.9800 . ?
C4 H4B 0.9800 . ?
C4 H4C 0.9800 . ?
C5 H5C 0.9800 . ?
C5 H5D 0.9800 . ?
C5 H5E 0.9800 . ?
C7 H7A 0.9800 . ?
C7 H7B 0.9800 . ?
C7 H7C 0.9800 . ?
C8 H8A 0.9800 . ?
C8 H8B 0.9800 . ?
C8 H8C 0.9800 . ?
C9 H9A 0.9800 . ?
C9 H9B 0.9800 . ?
C9 H9C 0.9800 . ?
C10 H10A 0.9800 . ?
C10 H10B 0.9800 . ?
C10 H10C 0.9800 . ?
C11 C12 1.404(2) . ?
C11 C16 1.406(2) . ?
C12 C13 1.390(2) . ?
C12 H12 0.9500 . ?
C13 C14 1.387(2) . ?
C13 H13 0.9500 . ?
C14 C15 1.380(2) . ?
C14 H14 0.9500 . ?
C15 C16 1.390(2) . ?
C15 H15 0.9500 . ?
C16 H16 0.9500 . ?
C17 C22 1.404(2) . ?
C17 C18 1.409(2) . ?
C18 C19 1.393(2) . ?
C18 H18 0.9500 . ?
C19 C20 1.383(3) . ?
C19 H19 0.9500 . ?
C20 C21 1.388(3) . ?
C20 H20 0.9500 . ?
C21 C22 1.387(2) . ?
C21 H21 0.9500 . ?
C22 H22 0.9500 . ?
